data_4518222
loop_
_publ_author_name
'Takeuchi, Katsuhiko'
'Kim, Kun-Woo'
'Kim, Yong-Joo'
'Fukaya, Norihisa'
'Sato, Kazuhiko'
'Choi, Jun-Chul'

_publ_section_title
;
 Synthesis and Structure of Multinuclear Pd(II) Complexes Bridged by
 Phosphide or Azide Ligands.
;
_journal_issue 46
_journal_name_full 'ACS omega'
_journal_page_first 29706
_journal_page_last 29713
_journal_paper_doi 10.1021/acsomega.0c03317
_journal_volume 5
_journal_year 2020
_chemical_formula_moiety 'C30 H62 Cl2 P4 Pd2'
_chemical_formula_sum 'C30 H62 Cl2 P4 Pd2'
_chemical_formula_weight 830.37
_space_group_crystal_system triclinic
_space_group_IT_number 2
_space_group_name_Hall '-P 1'
_space_group_name_H-M_alt 'P -1'
_atom_sites_solution_hydrogens geom
_audit_creation_method SHELXL-2018/1
_cell_angle_alpha 78.881(2)
_cell_angle_beta 86.644(2)
_cell_angle_gamma 71.922(2)
_cell_formula_units_Z 2
_cell_length_a 9.9860(2)
_cell_length_b 11.4915(2)
_cell_length_c 17.4719(3)
_cell_measurement_reflns_used 29548
_cell_measurement_temperature 93(2)
_cell_measurement_theta_max 30.8570
_cell_measurement_theta_min 2.1470
_cell_volume 1870.22(6)
_computing_structure_refinement 'SHELXL-2018/1 (Sheldrick, 2018)'
_diffrn_ambient_temperature 93(2)
_diffrn_detector_area_resol_mean 5.8140
_diffrn_measured_fraction_theta_full 0.998
_diffrn_measured_fraction_theta_max 0.996
_diffrn_measurement_device_type 'dtrek-CrysAlisPro-abstract goniometer imported rigaku-d*trek images'
_diffrn_measurement_method 'CCD plate'
_diffrn_radiation_type MoK\a
_diffrn_radiation_wavelength 0.71073
_diffrn_reflns_av_R_equivalents 0.0221
_diffrn_reflns_av_unetI/netI 0.0169
_diffrn_reflns_Laue_measured_fraction_full 0.998
_diffrn_reflns_Laue_measured_fraction_max 0.996
_diffrn_reflns_limit_h_max 12
_diffrn_reflns_limit_h_min -12
_diffrn_reflns_limit_k_max 14
_diffrn_reflns_limit_k_min -14
_diffrn_reflns_limit_l_max 22
_diffrn_reflns_limit_l_min -22
_diffrn_reflns_number 31728
_diffrn_reflns_point_group_measured_fraction_full 0.998
_diffrn_reflns_point_group_measured_fraction_max 0.996
_diffrn_reflns_theta_full 25.242
_diffrn_reflns_theta_max 27.499
_diffrn_reflns_theta_min 2.145
_diffrn_source 'fine-focus sealed X-ray tube'
_exptl_absorpt_coefficient_mu 1.294
_exptl_absorpt_correction_T_max 1.00000
_exptl_absorpt_correction_T_min 0.80389
_exptl_absorpt_correction_type multi-scan
_exptl_absorpt_process_details
;
CrysAlisPro 1.171.40.53 (Rigaku Oxford Diffraction, 2019)
Empirical absorption correction using spherical harmonics,
 implemented in SCALE3 ABSPACK scaling algorithm.
;
_exptl_crystal_colour Yellow
_exptl_crystal_density_diffrn 1.475
_exptl_crystal_description Block
_exptl_crystal_F_000 856
_exptl_crystal_size_max 0.330
_exptl_crystal_size_mid 0.310
_exptl_crystal_size_min 0.260
_refine_diff_density_max 0.424
_refine_diff_density_min -0.401
_refine_diff_density_rms 0.056
_refine_ls_extinction_method none
_refine_ls_goodness_of_fit_ref 1.033
_refine_ls_hydrogen_treatment constr
_refine_ls_matrix_type full
_refine_ls_number_parameters 349
_refine_ls_number_reflns 8551
_refine_ls_number_restraints 0
_refine_ls_restrained_S_all 1.033
_refine_ls_R_factor_all 0.0168
_refine_ls_R_factor_gt 0.0157
_refine_ls_shift/su_max 0.004
_refine_ls_shift/su_mean 0.000
_refine_ls_structure_factor_coef Fsqd
_refine_ls_weighting_details 'w=1/[\s^2^(Fo^2^)+(0.0235P)^2^+0.6673P] where P=(Fo^2^+2Fc^2^)/3'
_refine_ls_weighting_scheme calc
_refine_ls_wR_factor_gt 0.0430
_refine_ls_wR_factor_ref 0.0434
_reflns_Friedel_coverage 0.000
_reflns_number_gt 8166
_reflns_number_total 8551
_reflns_threshold_expression 'I > 2\s(I)'
_cod_data_source_file ao0c03317_si_003.cif
_cod_data_source_block 1b
_cod_depositor_comments 'Adding full bibliography for 4518217--4518222.cif.'
_cod_database_code 4518222
_shelx_shelxl_version_number 2018/1
_shelx_space_group_comment
;
The symmetry employed for this shelxl refinement is uniquely defined
by the following loop, which should always be used as a source of
symmetry information in preference to the above space-group names.
They are only intended as comments.
;
_shelx_estimated_absorpt_t_min 0.675
_shelx_estimated_absorpt_t_max 0.730

loop_
_space_group_symop_operation_xyz
'x, y, z'
'-x, -y, -z'

loop_
_atom_site_label
_atom_site_type_symbol
_atom_site_fract_x
_atom_site_fract_y
_atom_site_fract_z
_atom_site_U_iso_or_equiv
_atom_site_adp_type
_atom_site_occupancy
_atom_site_site_symmetry_order
_atom_site_calc_flag
_atom_site_refinement_flags_posn
_atom_site_refinement_flags_adp
_atom_site_refinement_flags_occupancy
_atom_site_disorder_assembly
_atom_site_disorder_group
Pd1 Pd 0.39652(2) 0.06998(2) 0.57791(2) 0.01023(3) Uani 1 1 d . . . . .
P1 P 0.35277(4) 0.24159(3) 0.64315(2) 0.01398(7) Uani 1 1 d . . . . .
C1 C 0.40718(16) 0.18319(14) 0.74454(8) 0.0232(3) Uani 1 1 d . . . . .
H1 H 0.384168 0.252842 0.772713 0.035 Uiso 1 1 calc R U . . .
H1A H 0.509014 0.141457 0.746966 0.035 Uiso 1 1 calc R U . . .
H1B H 0.357668 0.123824 0.768528 0.035 Uiso 1 1 calc R U . . .
C2 C 0.42387(18) 0.37324(14) 0.62211(9) 0.0265(3) Uani 1 1 d . . . . .
H2 H 0.384488 0.429532 0.658948 0.040 Uiso 1 1 calc R U . . .
H2A H 0.398541 0.418205 0.568769 0.040 Uiso 1 1 calc R U . . .
H2B H 0.526669 0.342473 0.627359 0.040 Uiso 1 1 calc R U . . .
C3 C 0.16467(15) 0.32073(14) 0.64650(9) 0.0237(3) Uani 1 1 d . . . . .
H3 H 0.115255 0.259766 0.667111 0.035 Uiso 1 1 calc R U . . .
H3A H 0.130331 0.362452 0.593784 0.035 Uiso 1 1 calc R U . . .
H3B H 0.147052 0.382615 0.680409 0.035 Uiso 1 1 calc R U . . .
Cl1 Cl 0.26554(4) -0.00770(3) 0.68298(2) 0.02181(7) Uani 1 1 d . . . . .
P2 P 0.53396(3) 0.11163(3) 0.47425(2) 0.01114(6) Uani 1 1 d . . . . .
C4 C 0.43605(14) 0.23602(11) 0.39472(7) 0.0144(2) Uani 1 1 d . . . . .
H4 H 0.507454 0.251715 0.354823 0.017 Uiso 1 1 calc R U . . .
C5 C 0.33147(15) 0.19595(13) 0.35355(8) 0.0214(3) Uani 1 1 d . . . . .
H5 H 0.259910 0.177053 0.391378 0.026 Uiso 1 1 calc R U . . .
H5A H 0.381780 0.119256 0.333237 0.026 Uiso 1 1 calc R U . . .
C6 C 0.25819(16) 0.29904(14) 0.28591(9) 0.0240(3) Uani 1 1 d . . . . .
H6 H 0.329113 0.314348 0.246507 0.029 Uiso 1 1 calc R U . . .
H6A H 0.189901 0.271775 0.260603 0.029 Uiso 1 1 calc R U . . .
C7 C 0.18168(16) 0.41894(14) 0.31512(9) 0.0267(3) Uani 1 1 d . . . . .
H7 H 0.107357 0.405021 0.352523 0.032 Uiso 1 1 calc R U . . .
H7A H 0.136135 0.484592 0.270738 0.032 Uiso 1 1 calc R U . . .
C8 C 0.28565(18) 0.46111(13) 0.35490(9) 0.0281(3) Uani 1 1 d . . . . .
H8 H 0.234302 0.537166 0.375621 0.034 Uiso 1 1 calc R U . . .
H8A H 0.354772 0.482094 0.316076 0.034 Uiso 1 1 calc R U . . .
C9 C 0.36395(18) 0.35961(13) 0.42179(8) 0.0251(3) Uani 1 1 d . . . . .
H9 H 0.435684 0.387505 0.443446 0.030 Uiso 1 1 calc R U . . .
H9A H 0.296326 0.346852 0.463883 0.030 Uiso 1 1 calc R U . . .
C10 C 0.66935(14) 0.17585(12) 0.50322(7) 0.0147(2) Uani 1 1 d . . . . .
H10 H 0.616854 0.255969 0.520323 0.018 Uiso 1 1 calc R U . . .
C11 C 0.76671(17) 0.20759(16) 0.43677(8) 0.0260(3) Uani 1 1 d . . . . .
H11 H 0.820894 0.130764 0.417639 0.031 Uiso 1 1 calc R U . . .
H11A H 0.709289 0.266041 0.392947 0.031 Uiso 1 1 calc R U . . .
C12 C 0.86883(18) 0.26675(17) 0.46431(9) 0.0312(4) Uani 1 1 d . . . . .
H12 H 0.932095 0.284442 0.420895 0.037 Uiso 1 1 calc R U . . .
H12A H 0.814990 0.346627 0.479989 0.037 Uiso 1 1 calc R U . . .
C13 C 0.95630(17) 0.17999(16) 0.53310(10) 0.0308(3) Uani 1 1 d . . . . .
H13 H 1.015416 0.102593 0.516306 0.037 Uiso 1 1 calc R U . . .
H13A H 1.019621 0.220679 0.551051 0.037 Uiso 1 1 calc R U . . .
C14 C 0.86198(17) 0.14791(15) 0.59996(9) 0.0275(3) Uani 1 1 d . . . . .
H14 H 0.810401 0.224235 0.620351 0.033 Uiso 1 1 calc R U . . .
H14A H 0.920845 0.087915 0.642715 0.033 Uiso 1 1 calc R U . . .
C15 C 0.75580(15) 0.09123(13) 0.57372(8) 0.0209(3) Uani 1 1 d . . . . .
H15 H 0.807022 0.009264 0.559992 0.025 Uiso 1 1 calc R U . . .
H15A H 0.691381 0.077685 0.617436 0.025 Uiso 1 1 calc R U . . .
Pd2 Pd 0.08254(2) 0.55599(2) 0.91098(2) 0.00958(3) Uani 1 1 d . . . . .
P3 P -0.02557(3) 0.61835(3) 1.02122(2) 0.00937(6) Uani 1 1 d . . . . .
Cl2 Cl 0.18575(5) 0.46098(4) 0.80416(2) 0.03261(10) Uani 1 1 d . . . . .
C17 C -0.29798(14) 0.68756(12) 0.96174(8) 0.0183(3) Uani 1 1 d . . . . .
H17 H -0.256977 0.663959 0.911900 0.022 Uiso 1 1 calc R U . . .
H17A H -0.307652 0.611765 0.996639 0.022 Uiso 1 1 calc R U . . .
C18 C -0.44349(15) 0.78385(13) 0.94639(10) 0.0245(3) Uani 1 1 d . . . . .
H18 H -0.503915 0.749228 0.920356 0.029 Uiso 1 1 calc R U . . .
H18A H -0.487999 0.801906 0.996680 0.029 Uiso 1 1 calc R U . . .
C19 C -0.43335(16) 0.90418(14) 0.89526(9) 0.0255(3) Uani 1 1 d . . . . .
H19 H -0.528252 0.966054 0.888459 0.031 Uiso 1 1 calc R U . . .
H19A H -0.397359 0.887816 0.843120 0.031 Uiso 1 1 calc R U . . .
C20 C -0.33532(14) 0.95677(12) 0.93199(9) 0.0212(3) Uani 1 1 d . . . . .
H20 H -0.377295 0.982271 0.981216 0.025 Uiso 1 1 calc R U . . .
H20A H -0.325270 1.031664 0.896226 0.025 Uiso 1 1 calc R U . . .
C21 C -0.18943(14) 0.86091(12) 0.94899(8) 0.0172(3) Uani 1 1 d . . . . .
H21 H -0.142453 0.843646 0.899104 0.021 Uiso 1 1 calc R U . . .
H21A H -0.131173 0.896022 0.976235 0.021 Uiso 1 1 calc R U . . .
C22 C 0.07476(13) 0.69632(11) 1.06976(7) 0.0118(2) Uani 1 1 d . . . . .
H22 H 0.088583 0.766072 1.029295 0.014 Uiso 1 1 calc R U . . .
C23 C -0.00270(14) 0.75619(12) 1.13790(7) 0.0163(3) Uani 1 1 d . . . . .
H23 H -0.096009 0.814375 1.119975 0.020 Uiso 1 1 calc R U . . .
H23A H -0.017858 0.690669 1.180250 0.020 Uiso 1 1 calc R U . . .
C24 C 0.08331(14) 0.82695(12) 1.16910(8) 0.0176(3) Uani 1 1 d . . . . .
H24 H 0.091791 0.896647 1.127860 0.021 Uiso 1 1 calc R U . . .
H24A H 0.033398 0.862550 1.213907 0.021 Uiso 1 1 calc R U . . .
C25 C 0.22982(16) 0.74172(13) 1.19477(8) 0.0215(3) Uani 1 1 d . . . . .
H25 H 0.221765 0.676772 1.239540 0.026 Uiso 1 1 calc R U . . .
H25A H 0.284352 0.790760 1.212028 0.026 Uiso 1 1 calc R U . . .
C26 C 0.30742(15) 0.68005(14) 1.12825(9) 0.0237(3) Uani 1 1 d . . . . .
H26 H 0.399317 0.620671 1.147522 0.028 Uiso 1 1 calc R U . . .
H26A H 0.326005 0.744472 1.086276 0.028 Uiso 1 1 calc R U . . .
C27 C 0.22250(14) 0.61047(12) 1.09471(8) 0.0186(3) Uani 1 1 d . . . . .
H27 H 0.272790 0.577626 1.049140 0.022 Uiso 1 1 calc R U . . .
H27A H 0.214663 0.538926 1.134585 0.022 Uiso 1 1 calc R U . . .
P4 P 0.16211(3) 0.72332(3) 0.84667(2) 0.01239(6) Uani 1 1 d . . . . .
C16 C -0.19891(13) 0.73887(11) 0.99933(7) 0.0118(2) Uani 1 1 d . . . . .
H16 H -0.241708 0.758741 1.050268 0.014 Uiso 1 1 calc R U . . .
C28 C 0.34197(14) 0.67018(13) 0.81057(8) 0.0203(3) Uani 1 1 d . . . . .
H28 H 0.346435 0.614789 0.773662 0.030 Uiso 1 1 calc R U . . .
H28A H 0.405674 0.625030 0.854447 0.030 Uiso 1 1 calc R U . . .
H28B H 0.370354 0.742193 0.784231 0.030 Uiso 1 1 calc R U . . .
C29 C 0.17124(14) 0.85561(12) 0.88739(7) 0.0158(2) Uani 1 1 d . . . . .
H29 H 0.205943 0.911891 0.847538 0.024 Uiso 1 1 calc R U . . .
H29A H 0.235502 0.825583 0.932170 0.024 Uiso 1 1 calc R U . . .
H29B H 0.077157 0.900319 0.904298 0.024 Uiso 1 1 calc R U . . .
C30 C 0.05910(15) 0.79813(14) 0.75814(8) 0.0216(3) Uani 1 1 d . . . . .
H30 H 0.103054 0.856194 0.726083 0.032 Uiso 1 1 calc R U . . .
H30A H -0.036764 0.843795 0.771978 0.032 Uiso 1 1 calc R U . . .
H30B H 0.055572 0.734665 0.728702 0.032 Uiso 1 1 calc R U . . .

loop_
_atom_site_aniso_label
_atom_site_aniso_U_11
_atom_site_aniso_U_22
_atom_site_aniso_U_33
_atom_site_aniso_U_23
_atom_site_aniso_U_13
_atom_site_aniso_U_12
Pd1 0.01328(5) 0.00908(5) 0.00899(5) -0.00230(3) 0.00308(3) -0.00452(4)
P1 0.01787(16) 0.01226(15) 0.01215(15) -0.00480(12) 0.00175(12) -0.00386(13)
C1 0.0296(8) 0.0230(7) 0.0173(7) -0.0054(5) -0.0054(6) -0.0066(6)
C2 0.0427(9) 0.0210(7) 0.0233(7) -0.0120(6) 0.0088(6) -0.0170(7)
C3 0.0217(7) 0.0241(7) 0.0235(7) -0.0120(6) -0.0026(6) 0.0005(6)
Cl1 0.03199(19) 0.02192(16) 0.01690(15) -0.00620(12) 0.01245(13) -0.01658(14)
P2 0.01497(16) 0.00969(14) 0.00985(14) -0.00214(11) 0.00292(11) -0.00564(12)
C4 0.0205(7) 0.0111(6) 0.0115(6) 0.0001(4) 0.0016(5) -0.0064(5)
C5 0.0210(7) 0.0159(7) 0.0279(7) -0.0010(5) -0.0046(6) -0.0077(5)
C6 0.0232(7) 0.0225(7) 0.0272(7) 0.0009(6) -0.0093(6) -0.0097(6)
C7 0.0227(8) 0.0207(7) 0.0293(8) 0.0069(6) 0.0000(6) -0.0027(6)
C8 0.0426(9) 0.0128(7) 0.0226(7) 0.0014(5) -0.0058(6) -0.0012(6)
C9 0.0410(9) 0.0127(6) 0.0168(7) -0.0015(5) -0.0043(6) -0.0014(6)
C10 0.0181(6) 0.0140(6) 0.0147(6) -0.0042(5) 0.0023(5) -0.0084(5)
C11 0.0304(8) 0.0406(9) 0.0172(7) -0.0060(6) 0.0040(6) -0.0257(7)
C12 0.0382(9) 0.0453(10) 0.0244(7) -0.0080(7) 0.0058(6) -0.0335(8)
C13 0.0252(8) 0.0381(9) 0.0383(9) -0.0152(7) -0.0001(7) -0.0179(7)
C14 0.0309(8) 0.0285(8) 0.0264(8) -0.0019(6) -0.0088(6) -0.0141(7)
C15 0.0226(7) 0.0192(7) 0.0221(7) -0.0016(5) -0.0029(5) -0.0090(6)
Pd2 0.01237(5) 0.00909(5) 0.00819(5) -0.00224(3) 0.00270(3) -0.00467(4)
P3 0.01073(15) 0.00847(14) 0.00911(13) -0.00214(11) 0.00154(11) -0.00318(11)
Cl2 0.0542(2) 0.0319(2) 0.02723(18) -0.02210(16) 0.02774(17) -0.03035(19)
C17 0.0167(7) 0.0136(6) 0.0250(7) -0.0067(5) -0.0047(5) -0.0027(5)
C18 0.0149(7) 0.0192(7) 0.0396(9) -0.0085(6) -0.0076(6) -0.0022(6)
C19 0.0201(7) 0.0232(7) 0.0261(7) -0.0022(6) -0.0061(6) 0.0033(6)
C20 0.0174(7) 0.0120(6) 0.0287(7) 0.0016(5) 0.0021(5) -0.0003(5)
C21 0.0141(6) 0.0120(6) 0.0220(6) 0.0007(5) 0.0031(5) -0.0019(5)
C22 0.0141(6) 0.0108(6) 0.0115(5) -0.0024(4) 0.0006(4) -0.0051(5)
C23 0.0188(7) 0.0188(6) 0.0145(6) -0.0078(5) 0.0028(5) -0.0079(5)
C24 0.0238(7) 0.0153(6) 0.0164(6) -0.0056(5) -0.0006(5) -0.0078(5)
C25 0.0296(8) 0.0169(7) 0.0199(7) -0.0016(5) -0.0097(6) -0.0089(6)
C26 0.0171(7) 0.0208(7) 0.0344(8) -0.0097(6) -0.0079(6) -0.0035(6)
C27 0.0169(7) 0.0144(6) 0.0252(7) -0.0073(5) -0.0040(5) -0.0027(5)
P4 0.01424(16) 0.01307(15) 0.01111(14) -0.00089(12) 0.00220(11) -0.00715(12)
C16 0.0107(6) 0.0111(6) 0.0132(5) -0.0032(4) 0.0016(4) -0.0025(5)
C28 0.0179(7) 0.0216(7) 0.0243(7) -0.0078(6) 0.0074(5) -0.0092(6)
C29 0.0170(6) 0.0141(6) 0.0173(6) -0.0022(5) 0.0037(5) -0.0073(5)
C30 0.0230(7) 0.0287(8) 0.0148(6) 0.0039(5) -0.0017(5) -0.0149(6)

loop_
_atom_type_symbol
_atom_type_description
_atom_type_scat_dispersion_real
_atom_type_scat_dispersion_imag
_atom_type_scat_source
C C 0.0033 0.0016 'International Tables Vol C Tables 4.2.6.8 and 6.1.1.4'
H H 0.0000 0.0000 'International Tables Vol C Tables 4.2.6.8 and 6.1.1.4'
P P 0.1023 0.0942 'International Tables Vol C Tables 4.2.6.8 and 6.1.1.4'
Cl Cl 0.1484 0.1585 'International Tables Vol C Tables 4.2.6.8 and 6.1.1.4'
Pd Pd -0.9988 1.0072 'International Tables Vol C Tables 4.2.6.8 and 6.1.1.4'

loop_
_geom_angle_atom_site_label_1
_geom_angle_atom_site_label_2
_geom_angle_atom_site_label_3
_geom_angle
_geom_angle_site_symmetry_1
_geom_angle_site_symmetry_3
_geom_angle_publ_flag
P2 Pd1 P2 75.617(12) . 2_656 ?
P2 Pd1 P1 104.899(12) . . ?
P2 Pd1 P1 172.003(12) 2_656 . ?
P2 Pd1 Cl1 170.663(12) . . ?
P2 Pd1 Cl1 95.168(11) 2_656 . ?
P1 Pd1 Cl1 84.012(12) . . ?
C3 P1 C1 105.29(7) . . ?
C3 P1 C2 101.53(7) . . ?
C1 P1 C2 99.45(7) . . ?
C3 P1 Pd1 110.35(5) . . ?
C1 P1 Pd1 108.86(5) . . ?
C2 P1 Pd1 128.91(5) . . ?
P1 C1 H1 109.5 . . ?
P1 C1 H1A 109.5 . . ?
H1 C1 H1A 109.5 . . ?
P1 C1 H1B 109.5 . . ?
H1 C1 H1B 109.5 . . ?
H1A C1 H1B 109.5 . . ?
P1 C2 H2 109.5 . . ?
P1 C2 H2A 109.5 . . ?
H2 C2 H2A 109.5 . . ?
P1 C2 H2B 109.5 . . ?
H2 C2 H2B 109.5 . . ?
H2A C2 H2B 109.5 . . ?
P1 C3 H3 109.5 . . ?
P1 C3 H3A 109.5 . . ?
H3 C3 H3A 109.5 . . ?
P1 C3 H3B 109.5 . . ?
H3 C3 H3B 109.5 . . ?
H3A C3 H3B 109.5 . . ?
C4 P2 C10 103.21(6) . . ?
C4 P2 Pd1 113.51(4) . . ?
C10 P2 Pd1 110.63(4) . . ?
C4 P2 Pd1 105.41(4) . 2_656 ?
C10 P2 Pd1 119.90(4) . 2_656 ?
Pd1 P2 Pd1 104.384(12) . 2_656 ?
C5 C4 C9 110.98(12) . . ?
C5 C4 P2 112.57(9) . . ?
C9 C4 P2 112.91(9) . . ?
C5 C4 H4 106.6 . . ?
C9 C4 H4 106.6 . . ?
P2 C4 H4 106.6 . . ?
C4 C5 C6 110.79(11) . . ?
C4 C5 H5 109.5 . . ?
C6 C5 H5 109.5 . . ?
C4 C5 H5A 109.5 . . ?
C6 C5 H5A 109.5 . . ?
H5 C5 H5A 108.1 . . ?
C7 C6 C5 110.75(12) . . ?
C7 C6 H6 109.5 . . ?
C5 C6 H6 109.5 . . ?
C7 C6 H6A 109.5 . . ?
C5 C6 H6A 109.5 . . ?
H6 C6 H6A 108.1 . . ?
C6 C7 C8 109.93(12) . . ?
C6 C7 H7 109.7 . . ?
C8 C7 H7 109.7 . . ?
C6 C7 H7A 109.7 . . ?
C8 C7 H7A 109.7 . . ?
H7 C7 H7A 108.2 . . ?
C7 C8 C9 111.49(12) . . ?
C7 C8 H8 109.3 . . ?
C9 C8 H8 109.3 . . ?
C7 C8 H8A 109.3 . . ?
C9 C8 H8A 109.3 . . ?
H8 C8 H8A 108.0 . . ?
C4 C9 C8 111.89(12) . . ?
C4 C9 H9 109.2 . . ?
C8 C9 H9 109.2 . . ?
C4 C9 H9A 109.2 . . ?
C8 C9 H9A 109.2 . . ?
H9 C9 H9A 107.9 . . ?
C15 C10 C11 110.56(11) . . ?
C15 C10 P2 111.91(9) . . ?
C11 C10 P2 114.37(9) . . ?
C15 C10 H10 106.5 . . ?
C11 C10 H10 106.5 . . ?
P2 C10 H10 106.5 . . ?
C12 C11 C10 110.97(11) . . ?
C12 C11 H11 109.4 . . ?
C10 C11 H11 109.4 . . ?
C12 C11 H11A 109.4 . . ?
C10 C11 H11A 109.4 . . ?
H11 C11 H11A 108.0 . . ?
C13 C12 C11 110.61(13) . . ?
C13 C12 H12 109.5 . . ?
C11 C12 H12 109.5 . . ?
C13 C12 H12A 109.5 . . ?
C11 C12 H12A 109.5 . . ?
H12 C12 H12A 108.1 . . ?
C14 C13 C12 110.84(13) . . ?
C14 C13 H13 109.5 . . ?
C12 C13 H13 109.5 . . ?
C14 C13 H13A 109.5 . . ?
C12 C13 H13A 109.5 . . ?
H13 C13 H13A 108.1 . . ?
C13 C14 C15 111.45(12) . . ?
C13 C14 H14 109.3 . . ?
C15 C14 H14 109.3 . . ?
C13 C14 H14A 109.3 . . ?
C15 C14 H14A 109.3 . . ?
H14 C14 H14A 108.0 . . ?
C10 C15 C14 111.67(11) . . ?
C10 C15 H15 109.3 . . ?
C14 C15 H15 109.3 . . ?
C10 C15 H15A 109.3 . . ?
C14 C15 H15A 109.3 . . ?
H15 C15 H15A 107.9 . . ?
P3 Pd2 P3 76.033(12) . 2_567 ?
P3 Pd2 Cl2 170.706(12) . . ?
P3 Pd2 Cl2 94.694(12) 2_567 . ?
P3 Pd2 P4 104.952(12) . . ?
P3 Pd2 P4 174.626(12) 2_567 . ?
Cl2 Pd2 P4 84.339(12) . . ?
C16 P3 C22 103.64(5) . . ?
C16 P3 Pd2 111.72(4) . . ?
C22 P3 Pd2 112.49(4) . . ?
C16 P3 Pd2 104.08(4) . 2_567 ?
C22 P3 Pd2 120.71(4) . 2_567 ?
Pd2 P3 Pd2 103.969(12) . 2_567 ?
C18 C17 C16 111.25(11) . . ?
C18 C17 H17 109.4 . . ?
C16 C17 H17 109.4 . . ?
C18 C17 H17A 109.4 . . ?
C16 C17 H17A 109.4 . . ?
H17 C17 H17A 108.0 . . ?
C19 C18 C17 111.29(12) . . ?
C19 C18 H18 109.4 . . ?
C17 C18 H18 109.4 . . ?
C19 C18 H18A 109.4 . . ?
C17 C18 H18A 109.4 . . ?
H18 C18 H18A 108.0 . . ?
C18 C19 C20 110.67(12) . . ?
C18 C19 H19 109.5 . . ?
C20 C19 H19 109.5 . . ?
C18 C19 H19A 109.5 . . ?
C20 C19 H19A 109.5 . . ?
H19 C19 H19A 108.1 . . ?
C19 C20 C21 111.57(12) . . ?
C19 C20 H20 109.3 . . ?
C21 C20 H20 109.3 . . ?
C19 C20 H20A 109.3 . . ?
C21 C20 H20A 109.3 . . ?
H20 C20 H20A 108.0 . . ?
C16 C21 C20 111.81(11) . . ?
C16 C21 H21 109.3 . . ?
C20 C21 H21 109.3 . . ?
C16 C21 H21A 109.3 . . ?
C20 C21 H21A 109.3 . . ?
H21 C21 H21A 107.9 . . ?
C27 C22 C23 110.75(10) . . ?
C27 C22 P3 112.23(8) . . ?
C23 C22 P3 114.72(9) . . ?
C27 C22 H22 106.2 . . ?
C23 C22 H22 106.2 . . ?
P3 C22 H22 106.2 . . ?
C24 C23 C22 110.49(10) . . ?
C24 C23 H23 109.6 . . ?
C22 C23 H23 109.6 . . ?
C24 C23 H23A 109.6 . . ?
C22 C23 H23A 109.6 . . ?
H23 C23 H23A 108.1 . . ?
C25 C24 C23 111.32(11) . . ?
C25 C24 H24 109.4 . . ?
C23 C24 H24 109.4 . . ?
C25 C24 H24A 109.4 . . ?
C23 C24 H24A 109.4 . . ?
H24 C24 H24A 108.0 . . ?
C24 C25 C26 110.89(11) . . ?
C24 C25 H25 109.5 . . ?
C26 C25 H25 109.5 . . ?
C24 C25 H25A 109.5 . . ?
C26 C25 H25A 109.5 . . ?
H25 C25 H25A 108.0 . . ?
C25 C26 C27 111.93(12) . . ?
C25 C26 H26 109.2 . . ?
C27 C26 H26 109.2 . . ?
C25 C26 H26A 109.2 . . ?
C27 C26 H26A 109.2 . . ?
H26 C26 H26A 107.9 . . ?
C22 C27 C26 111.23(11) . . ?
C22 C27 H27 109.4 . . ?
C26 C27 H27 109.4 . . ?
C22 C27 H27A 109.4 . . ?
C26 C27 H27A 109.4 . . ?
H27 C27 H27A 108.0 . . ?
C30 P4 C28 103.40(7) . . ?
C30 P4 C29 102.77(7) . . ?
C28 P4 C29 100.03(6) . . ?
C30 P4 Pd2 109.07(5) . . ?
C28 P4 Pd2 112.22(5) . . ?
C29 P4 Pd2 126.75(4) . . ?
C17 C16 C21 110.49(11) . . ?
C17 C16 P3 110.49(8) . . ?
C21 C16 P3 113.88(8) . . ?
C17 C16 H16 107.2 . . ?
C21 C16 H16 107.2 . . ?
P3 C16 H16 107.2 . . ?
P4 C28 H28 109.5 . . ?
P4 C28 H28A 109.5 . . ?
H28 C28 H28A 109.5 . . ?
P4 C28 H28B 109.5 . . ?
H28 C28 H28B 109.5 . . ?
H28A C28 H28B 109.5 . . ?
P4 C29 H29 109.5 . . ?
P4 C29 H29A 109.5 . . ?
H29 C29 H29A 109.5 . . ?
P4 C29 H29B 109.5 . . ?
H29 C29 H29B 109.5 . . ?
H29A C29 H29B 109.5 . . ?
P4 C30 H30 109.5 . . ?
P4 C30 H30A 109.5 . . ?
H30 C30 H30A 109.5 . . ?
P4 C30 H30B 109.5 . . ?
H30 C30 H30B 109.5 . . ?
H30A C30 H30B 109.5 . . ?

loop_
_geom_bond_atom_site_label_1
_geom_bond_atom_site_label_2
_geom_bond_distance
_geom_bond_site_symmetry_2
_geom_bond_publ_flag
Pd1 P2 2.2750(3) . ?
Pd1 P2 2.3299(3) 2_656 ?
Pd1 P1 2.3776(3) . ?
Pd1 Cl1 2.3852(3) . ?
P1 C3 1.8183(15) . ?
P1 C1 1.8198(14) . ?
P1 C2 1.8302(15) . ?
C1 H1 0.9800 . ?
C1 H1A 0.9800 . ?
C1 H1B 0.9800 . ?
C2 H2 0.9800 . ?
C2 H2A 0.9800 . ?
C2 H2B 0.9800 . ?
C3 H3 0.9800 . ?
C3 H3A 0.9800 . ?
C3 H3B 0.9800 . ?
P2 C4 1.8590(13) . ?
P2 C10 1.8633(13) . ?
C4 C5 1.5278(18) . ?
C4 C9 1.5309(18) . ?
C4 H4 1.0000 . ?
C5 C6 1.536(2) . ?
C5 H5 0.9900 . ?
C5 H5A 0.9900 . ?
C6 C7 1.521(2) . ?
C6 H6 0.9900 . ?
C6 H6A 0.9900 . ?
C7 C8 1.524(2) . ?
C7 H7 0.9900 . ?
C7 H7A 0.9900 . ?
C8 C9 1.5339(19) . ?
C8 H8 0.9900 . ?
C8 H8A 0.9900 . ?
C9 H9 0.9900 . ?
C9 H9A 0.9900 . ?
C10 C15 1.5330(18) . ?
C10 C11 1.5332(18) . ?
C10 H10 1.0000 . ?
C11 C12 1.5321(19) . ?
C11 H11 0.9900 . ?
C11 H11A 0.9900 . ?
C12 C13 1.524(2) . ?
C12 H12 0.9900 . ?
C12 H12A 0.9900 . ?
C13 C14 1.519(2) . ?
C13 H13 0.9900 . ?
C13 H13A 0.9900 . ?
C14 C15 1.5361(19) . ?
C14 H14 0.9900 . ?
C14 H14A 0.9900 . ?
C15 H15 0.9900 . ?
C15 H15A 0.9900 . ?
Pd2 P3 2.2798(3) . ?
Pd2 P3 2.3353(3) 2_567 ?
Pd2 Cl2 2.3665(3) . ?
Pd2 P4 2.3668(3) . ?
P3 C16 1.8564(13) . ?
P3 C22 1.8643(12) . ?
C17 C18 1.5300(19) . ?
C17 C16 1.5315(17) . ?
C17 H17 0.9900 . ?
C17 H17A 0.9900 . ?
C18 C19 1.523(2) . ?
C18 H18 0.9900 . ?
C18 H18A 0.9900 . ?
C19 C20 1.525(2) . ?
C19 H19 0.9900 . ?
C19 H19A 0.9900 . ?
C20 C21 1.5338(18) . ?
C20 H20 0.9900 . ?
C20 H20A 0.9900 . ?
C21 C16 1.5318(17) . ?
C21 H21 0.9900 . ?
C21 H21A 0.9900 . ?
C22 C27 1.5317(18) . ?
C22 C23 1.5384(17) . ?
C22 H22 1.0000 . ?
C23 C24 1.5347(17) . ?
C23 H23 0.9900 . ?
C23 H23A 0.9900 . ?
C24 C25 1.523(2) . ?
C24 H24 0.9900 . ?
C24 H24A 0.9900 . ?
C25 C26 1.525(2) . ?
C25 H25 0.9900 . ?
C25 H25A 0.9900 . ?
C26 C27 1.5367(18) . ?
C26 H26 0.9900 . ?
C26 H26A 0.9900 . ?
C27 H27 0.9900 . ?
C27 H27A 0.9900 . ?
P4 C30 1.8205(14) . ?
P4 C28 1.8253(14) . ?
P4 C29 1.8265(13) . ?
C16 H16 1.0000 . ?
C28 H28 0.9800 . ?
C28 H28A 0.9800 . ?
C28 H28B 0.9800 . ?
C29 H29 0.9800 . ?
C29 H29A 0.9800 . ?
C29 H29B 0.9800 . ?
C30 H30 0.9800 . ?
C30 H30A 0.9800 . ?
C30 H30B 0.9800 . ?

loop_
_geom_torsion_atom_site_label_1
_geom_torsion_atom_site_label_2
_geom_torsion_atom_site_label_3
_geom_torsion_atom_site_label_4
_geom_torsion
_geom_torsion_site_symmetry_1
_geom_torsion_site_symmetry_2
_geom_torsion_site_symmetry_3
_geom_torsion_site_symmetry_4
_geom_torsion_publ_flag
C10 P2 C4 C5 171.89(9) . . . . ?
Pd1 P2 C4 C5 -68.32(10) . . . . ?
Pd1 P2 C4 C5 45.31(10) 2_656 . . . ?
C10 P2 C4 C9 -61.49(11) . . . . ?
Pd1 P2 C4 C9 58.30(11) . . . . ?
Pd1 P2 C4 C9 171.93(9) 2_656 . . . ?
C9 C4 C5 C6 55.05(15) . . . . ?
P2 C4 C5 C6 -177.31(10) . . . . ?
C4 C5 C6 C7 -58.26(16) . . . . ?
C5 C6 C7 C8 58.62(16) . . . . ?
C6 C7 C8 C9 -56.67(17) . . . . ?
C5 C4 C9 C8 -53.32(16) . . . . ?
P2 C4 C9 C8 179.21(11) . . . . ?
C7 C8 C9 C4 54.44(18) . . . . ?
C4 P2 C10 C15 175.38(9) . . . . ?
Pd1 P2 C10 C15 53.63(10) . . . . ?
Pd1 P2 C10 C15 -67.89(10) 2_656 . . . ?
C4 P2 C10 C11 -57.90(11) . . . . ?
Pd1 P2 C10 C11 -179.65(9) . . . . ?
Pd1 P2 C10 C11 58.83(11) 2_656 . . . ?
C15 C10 C11 C12 -55.91(17) . . . . ?
P2 C10 C11 C12 176.67(11) . . . . ?
C10 C11 C12 C13 57.77(18) . . . . ?
C11 C12 C13 C14 -57.52(18) . . . . ?
C12 C13 C14 C15 55.89(17) . . . . ?
C11 C10 C15 C14 54.20(15) . . . . ?
P2 C10 C15 C14 -177.04(10) . . . . ?
C13 C14 C15 C10 -54.53(17) . . . . ?
C16 C17 C18 C19 56.96(16) . . . . ?
C17 C18 C19 C20 -56.40(16) . . . . ?
C18 C19 C20 C21 55.24(16) . . . . ?
C19 C20 C21 C16 -54.81(15) . . . . ?
C16 P3 C22 C27 178.73(9) . . . . ?
Pd2 P3 C22 C27 -60.42(9) . . . . ?
Pd2 P3 C22 C27 62.93(10) 2_567 . . . ?
C16 P3 C22 C23 51.19(10) . . . . ?
Pd2 P3 C22 C23 172.03(8) . . . . ?
Pd2 P3 C22 C23 -64.62(10) 2_567 . . . ?
C27 C22 C23 C24 56.48(14) . . . . ?
P3 C22 C23 C24 -175.22(9) . . . . ?
C22 C23 C24 C25 -57.26(14) . . . . ?
C23 C24 C25 C26 56.25(15) . . . . ?
C24 C25 C26 C27 -54.82(16) . . . . ?
C23 C22 C27 C26 -55.14(15) . . . . ?
P3 C22 C27 C26 175.22(10) . . . . ?
C25 C26 C27 C22 54.57(16) . . . . ?
C18 C17 C16 C21 -55.44(15) . . . . ?
C18 C17 C16 P3 177.63(10) . . . . ?
C20 C21 C16 C17 54.44(14) . . . . ?
C20 C21 C16 P3 179.48(9) . . . . ?
C22 P3 C16 C17 -177.67(9) . . . . ?
Pd2 P3 C16 C17 60.97(9) . . . . ?
Pd2 P3 C16 C17 -50.60(9) 2_567 . . . ?
C22 P3 C16 C21 57.30(10) . . . . ?
Pd2 P3 C16 C21 -64.06(9) . . . . ?
Pd2 P3 C16 C21 -175.64(8) 2_567 . . . ?
